data_4131670
loop_
_publ_author_name
'O'Duill, Miriam L'
'Matsuura, Rei'
'Wang, Yanyan'
'Turnbull, Joshua L.'
'Gurak, Jr, John A'
'Gao, De-Wei'
'Lu, Gang'
'Liu, Peng'
'Engle, Keary M.'

_publ_section_title
;
 Tridentate Directing Groups Stabilize 6-Membered Palladacycles in
 Catalytic Alkene Hydrofunctionalization.
;
_journal_issue 44
_journal_name_full 'Journal of the American Chemical Society'
_journal_page_first 15576
_journal_page_last 15579
_journal_paper_doi 10.1021/jacs.7b08383
_journal_volume 139
_journal_year 2017
_chemical_formula_moiety '2(C17 H17 N3 O3 Pd), H2 O'
_chemical_formula_sum 'C34 H36 N6 O7 Pd2'
_chemical_formula_weight 853.49
_space_group_crystal_system triclinic
_space_group_IT_number 2
_space_group_name_Hall '-P 1'
_space_group_name_H-M_alt 'P -1'
_atom_sites_solution_hydrogens mixed
_audit_creation_date 2017-05-02
_audit_creation_method
;
Olex2 1.2
(compiled 2017.03.28 svn.r3405 for OlexSys, GUI svn.r5335)
;
_cell_angle_alpha 81.916(3)
_cell_angle_beta 86.459(2)
_cell_angle_gamma 69.010(3)
_cell_formula_units_Z 2
_cell_length_a 8.5111(5)
_cell_length_b 10.9386(6)
_cell_length_c 19.1791(10)
_cell_measurement_reflns_used 2211
_cell_measurement_temperature 100
_cell_measurement_theta_max 68.34
_cell_measurement_theta_min 32.38
_cell_volume 1650.39(16)
_computing_cell_refinement 'SAINT V8.38A (?, 2016)'
_computing_data_reduction 'SAINT V8.38A (?, 2016)'
_computing_molecular_graphics 'Olex2 (Dolomanov et al., 2009)'
_computing_publication_material 'Olex2 (Dolomanov et al., 2009)'
_computing_structure_refinement 'XL (Sheldrick, 2008)'
_computing_structure_solution 'ShelXT (Sheldrick, 2015)'
_diffrn_ambient_temperature 100.15
_diffrn_measured_fraction_theta_full 0.981
_diffrn_measured_fraction_theta_max 0.979
_diffrn_measurement_device_type 'Bruker APEX-II CCD'
_diffrn_measurement_method '\f and \w scans'
_diffrn_radiation_type CuK\a
_diffrn_radiation_wavelength 1.54178
_diffrn_reflns_av_R_equivalents 0.0425
_diffrn_reflns_av_unetI/netI 0.0411
_diffrn_reflns_Laue_measured_fraction_full 0.981
_diffrn_reflns_Laue_measured_fraction_max 0.979
_diffrn_reflns_limit_h_max 10
_diffrn_reflns_limit_h_min -10
_diffrn_reflns_limit_k_max 13
_diffrn_reflns_limit_k_min -13
_diffrn_reflns_limit_l_max 23
_diffrn_reflns_limit_l_min -23
_diffrn_reflns_number 22119
_diffrn_reflns_point_group_measured_fraction_full 0.981
_diffrn_reflns_point_group_measured_fraction_max 0.979
_diffrn_reflns_theta_full 67.679
_diffrn_reflns_theta_max 68.330
_diffrn_reflns_theta_min 2.327
_diffrn_standards_number 0
_exptl_absorpt_coefficient_mu 9.288
_exptl_absorpt_correction_T_max 0.1665
_exptl_absorpt_correction_T_min 0.0569
_exptl_absorpt_correction_type multi-scan
_exptl_absorpt_process_details
'SADABS-2016/2 (Bruker,2016/2) was used for absorption correction. wR2(int) was 0.0876 before and 0.0583 after correction. The Ratio of minimum to maximum transmission is 0.3417. The \l/2 correction factor is Not present.'
_exptl_crystal_colour yellow
_exptl_crystal_colour_primary yellow
_exptl_crystal_density_diffrn 1.717
_exptl_crystal_description needle
_exptl_crystal_F_000 860
_exptl_crystal_size_max 0.29
_exptl_crystal_size_mid 0.1
_exptl_crystal_size_min 0.07
_refine_diff_density_max 0.871
_refine_diff_density_min -0.419
_refine_diff_density_rms 0.095
_refine_ls_extinction_method none
_refine_ls_goodness_of_fit_ref 1.052
_refine_ls_hydrogen_treatment constr
_refine_ls_matrix_type full
_refine_ls_number_parameters 446
_refine_ls_number_reflns 5925
_refine_ls_number_restraints 0
_refine_ls_restrained_S_all 1.052
_refine_ls_R_factor_all 0.0346
_refine_ls_R_factor_gt 0.0311
_refine_ls_shift/su_max 0.002
_refine_ls_shift/su_mean 0.000
_refine_ls_structure_factor_coef Fsqd
_refine_ls_weighting_details 'w=1/[\s^2^(Fo^2^)+(0.0349P)^2^+1.4878P] where P=(Fo^2^+2Fc^2^)/3'
_refine_ls_weighting_scheme calc
_refine_ls_wR_factor_gt 0.0751
_refine_ls_wR_factor_ref 0.0771
_reflns_Friedel_coverage 0.000
_reflns_number_gt 5349
_reflns_number_total 5925
_reflns_threshold_expression 'I > 2\s(I)'
_cod_data_source_file ja7b08383_si_004.cif
_cod_data_source_block engle35_0m_a
_cod_database_code 4131670
_shelx_shelxl_version_number 2014/7
_shelx_space_group_comment
;
The symmetry employed for this shelxl refinement is uniquely defined
by the following loop, which should always be used as a source of
symmetry information in preference to the above space-group names.
They are only intended as comments.
;
_shelx_estimated_absorpt_t_max 0.563
_shelx_estimated_absorpt_t_min 0.174
_olex2_refinement_description
;
1. Fixed Uiso
 At 1.2 times of:
  All C(H) groups, All C(H,H) groups
 At 1.5 times of:
  All C(H,H,H) groups, All O(H,H) groups
2.a Free rotating group:
 O7(H7A,H7B)
2.b Secondary CH2 refined with riding coordinates:
 C3(H3A,H3B), C4(H4A,H4B), C20(H20A,H20B), C21(H21A,H21B)
2.c Me refined with riding coordinates:
 C34(H34A,H34B,H34C)
2.d Aromatic/amide H refined with riding coordinates:
 C2(H2), C7(H7), C8(H8), C9(H9), C12(H12), C13(H13), C14(H14), C15(H15),
 C19(H19), C24(H24), C25(H25), C26(H26), C29(H29), C30(H30), C31(H31), C32(H32)
2.e X=CH2 refined with riding coordinates:
 C1(H1A,H1B), C18(H18A,H18B)
2.f Idealised Me refined as rotating group:
 C17(H17A,H17B,H17C)
;
_olex2_submission_special_instructions 'No special instructions were received'

loop_
_space_group_symop_operation_xyz
'x, y, z'
'-x, -y, -z'

loop_
_atom_site_label
_atom_site_type_symbol
_atom_site_fract_x
_atom_site_fract_y
_atom_site_fract_z
_atom_site_U_iso_or_equiv
_atom_site_adp_type
_atom_site_occupancy
_atom_site_site_symmetry_order
_atom_site_calc_flag
_atom_site_refinement_flags_posn
Pd1 Pd 0.35928(3) 0.95962(2) 0.54672(2) 0.02660(8) Uani 1 1 d .
O1 O 0.6743(3) 0.5882(2) 0.52163(14) 0.0442(6) Uani 1 1 d .
O2 O 0.4076(3) 1.0450(2) 0.62683(12) 0.0356(5) Uani 1 1 d .
O3 O 0.1978(3) 1.0138(3) 0.69316(13) 0.0437(6) Uani 1 1 d .
N1 N 0.5428(3) 0.7841(3) 0.56889(14) 0.0317(6) Uani 1 1 d .
N2 N 0.3296(3) 0.8764(2) 0.46884(13) 0.0273(5) Uani 1 1 d .
N3 N 0.1581(3) 1.1096(2) 0.49935(14) 0.0291(5) Uani 1 1 d .
C1 C 0.4062(5) 0.5565(4) 0.71838(19) 0.0437(8) Uani 1 1 d .
H1A H 0.3120 0.6244 0.7349 0.052 Uiso 1 1 calc R
H1B H 0.4009 0.4716 0.7169 0.052 Uiso 1 1 calc R
C2 C 0.5440(5) 0.5801(3) 0.69751(17) 0.0368(7) Uani 1 1 d .
H2 H 0.6354 0.5096 0.6814 0.044 Uiso 1 1 calc R
C3 C 0.5681(4) 0.7088(3) 0.69717(18) 0.0367(7) Uani 1 1 d .
H3A H 0.6378 0.7028 0.7378 0.044 Uiso 1 1 calc R
H3B H 0.4572 0.7786 0.7028 0.044 Uiso 1 1 calc R
C4 C 0.6531(4) 0.7479(3) 0.62914(18) 0.0351(7) Uani 1 1 d .
H4A H 0.6867 0.8234 0.6354 0.042 Uiso 1 1 calc R
H4B H 0.7563 0.6730 0.6199 0.042 Uiso 1 1 calc R
C5 C 0.5654(4) 0.6997(3) 0.52160(18) 0.0334(7) Uani 1 1 d .
C6 C 0.4376(4) 0.7550(3) 0.46290(17) 0.0309(6) Uani 1 1 d .
C7 C 0.4235(4) 0.6919(3) 0.40733(18) 0.0352(7) Uani 1 1 d .
H7 H 0.4982 0.6049 0.4025 0.042 Uiso 1 1 calc R
C8 C 0.2970(4) 0.7590(3) 0.35847(18) 0.0370(7) Uani 1 1 d .
H8 H 0.2863 0.7178 0.3195 0.044 Uiso 1 1 calc R
C9 C 0.1864(4) 0.8855(3) 0.36622(17) 0.0339(7) Uani 1 1 d .
H9 H 0.1000 0.9313 0.3330 0.041 Uiso 1 1 calc R
C10 C 0.2050(4) 0.9434(3) 0.42347(16) 0.0293(6) Uani 1 1 d .
C11 C 0.1024(4) 1.0763(3) 0.44193(16) 0.0275(6) Uani 1 1 d .
C12 C -0.0391(4) 1.1617(3) 0.40579(17) 0.0337(7) Uani 1 1 d .
H12 H -0.0783 1.1368 0.3666 0.040 Uiso 1 1 calc R
C13 C -0.1227(4) 1.2849(3) 0.42809(19) 0.0376(7) Uani 1 1 d .
H13 H -0.2205 1.3450 0.4044 0.045 Uiso 1 1 calc R
C14 C -0.0627(4) 1.3189(3) 0.48484(19) 0.0376(7) Uani 1 1 d .
H14 H -0.1174 1.4033 0.4999 0.045 Uiso 1 1 calc R
C15 C 0.0781(4) 1.2287(3) 0.51969(18) 0.0331(7) Uani 1 1 d .
H15 H 0.1187 1.2522 0.5590 0.040 Uiso 1 1 calc R
C16 C 0.3223(4) 1.0468(3) 0.68427(17) 0.0347(7) Uani 1 1 d .
C17 C 0.3893(5) 1.0918(4) 0.74357(19) 0.0418(8) Uani 1 1 d .
H17A H 0.4447 1.1538 0.7238 0.063 Uiso 1 1 calc GR
H17B H 0.4707 1.0151 0.7708 0.063 Uiso 1 1 calc GR
H17C H 0.2960 1.1355 0.7745 0.063 Uiso 1 1 calc GR
Pd2 Pd 0.17785(3) 0.45391(2) 0.03930(2) 0.03095(8) Uani 1 1 d .
O4 O -0.0361(3) 0.8378(2) 0.07529(13) 0.0421(6) Uani 1 1 d .
O5 O 0.0902(3) 0.3273(2) 0.10329(13) 0.0402(5) Uani 1 1 d .
O6 O 0.3415(4) 0.1841(3) 0.13653(16) 0.0587(8) Uani 1 1 d .
N4 N 0.0358(3) 0.6108(3) 0.08616(14) 0.0335(6) Uani 1 1 d .
N5 N 0.2402(3) 0.5884(3) -0.01833(14) 0.0316(6) Uani 1 1 d .
N6 N 0.3462(3) 0.3390(3) -0.02847(14) 0.0335(6) Uani 1 1 d .
C18 C -0.0638(5) 0.5949(4) 0.3340(2) 0.0468(9) Uani 1 1 d .
H18A H -0.0382 0.6732 0.3312 0.056 Uiso 1 1 calc R
H18B H -0.1174 0.5677 0.3750 0.056 Uiso 1 1 calc R
C19 C -0.0251(5) 0.5246(3) 0.28158(18) 0.0387(7) Uani 1 1 d .
H19 H -0.0528 0.4471 0.2865 0.046 Uiso 1 1 calc R
C20 C 0.0590(4) 0.5564(4) 0.21452(18) 0.0374(7) Uani 1 1 d .
H20A H 0.1559 0.4771 0.2048 0.045 Uiso 1 1 calc R
H20B H 0.1029 0.6268 0.2201 0.045 Uiso 1 1 calc R
C21 C -0.0599(4) 0.6018(3) 0.15158(17) 0.0355(7) Uani 1 1 d .
H21A H -0.1176 0.5381 0.1498 0.043 Uiso 1 1 calc R
H21B H -0.1466 0.6890 0.1570 0.043 Uiso 1 1 calc R
C22 C 0.0420(4) 0.7270(3) 0.05651(17) 0.0348(7) Uani 1 1 d .
C23 C 0.1616(4) 0.7140(3) -0.00567(17) 0.0345(7) Uani 1 1 d .
C24 C 0.1982(5) 0.8152(4) -0.04632(18) 0.0385(7) Uani 1 1 d .
H24 H 0.1413 0.9045 -0.0388 0.046 Uiso 1 1 calc R
C25 C 0.3219(5) 0.7820(4) -0.09903(19) 0.0418(8) Uani 1 1 d .
H25 H 0.3510 0.8496 -0.1272 0.050 Uiso 1 1 calc R
C26 C 0.4023(5) 0.6520(4) -0.11067(18) 0.0401(8) Uani 1 1 d .
H26 H 0.4867 0.6301 -0.1463 0.048 Uiso 1 1 calc R
C27 C 0.3578(4) 0.5532(4) -0.06926(17) 0.0348(7) Uani 1 1 d .
C28 C 0.4203(4) 0.4100(3) -0.07431(17) 0.0347(7) Uani 1 1 d .
C29 C 0.5426(4) 0.3495(4) -0.12259(18) 0.0390(8) Uani 1 1 d .
H29 H 0.5968 0.3991 -0.1529 0.047 Uiso 1 1 calc R
C30 C 0.5841(5) 0.2152(4) -0.12557(19) 0.0428(8) Uani 1 1 d .
H30 H 0.6673 0.1718 -0.1581 0.051 Uiso 1 1 calc R
C31 C 0.5031(5) 0.1452(4) -0.08076(19) 0.0426(8) Uani 1 1 d .
H31 H 0.5270 0.0541 -0.0832 0.051 Uiso 1 1 calc R
C32 C 0.3867(4) 0.2101(3) -0.03244(18) 0.0376(7) Uani 1 1 d .
H32 H 0.3335 0.1615 -0.0009 0.045 Uiso 1 1 calc R
C33 C 0.1888(5) 0.2275(4) 0.14258(19) 0.0413(8) Uani 1 1 d .
C34 C 0.1005(5) 0.1651(4) 0.1998(2) 0.0521(10) Uani 1 1 d .
H34A H -0.0213 0.2125 0.1968 0.078 Uiso 1 1 calc R
H34B H 0.1260 0.0725 0.1936 0.078 Uiso 1 1 calc R
H34C H 0.1397 0.1699 0.2460 0.078 Uiso 1 1 calc R
O7 O 0.0494(3) 0.8725(3) 0.20916(14) 0.0485(6) Uani 1 1 d .
H7A H 0.0146 0.8648 0.1689 0.073 Uiso 1 1 d G
H7B H -0.0361 0.9162 0.2340 0.073 Uiso 1 1 d G

loop_
_atom_site_aniso_label
_atom_site_aniso_U_11
_atom_site_aniso_U_22
_atom_site_aniso_U_33
_atom_site_aniso_U_23
_atom_site_aniso_U_13
_atom_site_aniso_U_12
Pd1 0.02773(12) 0.02383(12) 0.02631(12) -0.00374(8) 0.00125(8) -0.00683(9)
O1 0.0402(13) 0.0279(12) 0.0553(15) -0.0082(11) -0.0023(11) 0.0004(11)
O2 0.0413(13) 0.0343(12) 0.0316(12) -0.0064(9) 0.0012(10) -0.0133(10)
O3 0.0382(13) 0.0565(16) 0.0430(14) -0.0201(11) 0.0067(10) -0.0206(12)
N1 0.0304(13) 0.0281(13) 0.0334(14) -0.0024(11) 0.0009(11) -0.0070(11)
N2 0.0269(12) 0.0241(12) 0.0282(13) -0.0040(10) 0.0046(10) -0.0063(11)
N3 0.0294(13) 0.0260(12) 0.0300(13) -0.0026(10) 0.0022(10) -0.0083(11)
C1 0.050(2) 0.049(2) 0.0363(18) -0.0056(15) -0.0005(15) -0.0217(18)
C2 0.0449(19) 0.0338(17) 0.0306(16) -0.0019(13) -0.0031(14) -0.0128(15)
C3 0.0391(18) 0.0342(17) 0.0343(17) -0.0039(13) -0.0027(14) -0.0099(15)
C4 0.0298(15) 0.0320(16) 0.0402(18) 0.0015(13) -0.0039(13) -0.0087(14)
C5 0.0289(15) 0.0301(16) 0.0377(17) -0.0014(13) 0.0031(13) -0.0079(14)
C6 0.0315(16) 0.0246(15) 0.0346(16) -0.0040(12) 0.0039(13) -0.0080(13)
C7 0.0366(17) 0.0258(15) 0.0400(18) -0.0084(13) 0.0067(14) -0.0069(14)
C8 0.0444(19) 0.0357(17) 0.0346(17) -0.0121(14) 0.0032(14) -0.0164(16)
C9 0.0355(17) 0.0339(17) 0.0322(16) -0.0037(13) -0.0010(13) -0.0122(14)
C10 0.0289(15) 0.0267(15) 0.0302(15) -0.0020(12) 0.0015(12) -0.0080(13)
C11 0.0289(15) 0.0260(14) 0.0280(15) -0.0034(11) 0.0046(12) -0.0110(13)
C12 0.0323(16) 0.0357(17) 0.0324(16) -0.0006(13) 0.0012(13) -0.0129(14)
C13 0.0292(16) 0.0343(17) 0.0425(19) 0.0047(14) 0.0018(14) -0.0070(14)
C14 0.0388(18) 0.0258(15) 0.0427(19) -0.0037(13) 0.0088(14) -0.0067(14)
C15 0.0366(17) 0.0252(15) 0.0355(17) -0.0073(12) 0.0059(13) -0.0082(14)
C16 0.0379(18) 0.0261(15) 0.0347(17) -0.0046(13) -0.0010(14) -0.0045(14)
C17 0.0449(19) 0.045(2) 0.0364(18) -0.0117(15) -0.0001(15) -0.0150(17)
Pd2 0.03376(14) 0.03241(14) 0.02618(13) -0.00266(9) -0.00066(9) -0.01145(10)
O4 0.0500(14) 0.0357(13) 0.0391(13) -0.0084(10) 0.0010(11) -0.0122(12)
O5 0.0445(13) 0.0373(13) 0.0377(13) 0.0018(10) -0.0009(10) -0.0157(11)
O6 0.0454(16) 0.0642(18) 0.0586(18) 0.0150(14) -0.0014(13) -0.0181(14)
N4 0.0358(14) 0.0338(14) 0.0285(13) -0.0072(11) -0.0002(11) -0.0083(12)
N5 0.0322(13) 0.0384(15) 0.0255(13) -0.0034(11) -0.0028(10) -0.0139(12)
N6 0.0331(14) 0.0389(15) 0.0270(13) -0.0053(11) -0.0027(11) -0.0101(12)
C18 0.063(2) 0.043(2) 0.0369(19) -0.0058(15) 0.0071(17) -0.0233(19)
C19 0.0450(19) 0.0366(18) 0.0338(17) -0.0019(14) -0.0013(14) -0.0147(16)
C20 0.0379(17) 0.0415(18) 0.0323(17) -0.0053(14) -0.0017(14) -0.0129(15)
C21 0.0347(16) 0.0383(17) 0.0306(16) -0.0061(13) 0.0006(13) -0.0088(15)
C22 0.0367(17) 0.0383(18) 0.0296(16) -0.0045(13) -0.0054(13) -0.0128(15)
C23 0.0371(17) 0.0386(18) 0.0300(16) -0.0046(13) -0.0055(13) -0.0153(15)
C24 0.0439(19) 0.0382(18) 0.0365(18) -0.0034(14) -0.0057(14) -0.0179(16)
C25 0.047(2) 0.046(2) 0.0390(19) -0.0004(15) -0.0021(15) -0.0263(17)
C26 0.0450(19) 0.050(2) 0.0290(16) -0.0037(14) -0.0009(14) -0.0214(17)
C27 0.0347(16) 0.0462(19) 0.0260(15) -0.0050(13) -0.0022(13) -0.0169(15)
C28 0.0357(17) 0.0420(18) 0.0278(15) -0.0058(13) -0.0057(13) -0.0141(15)
C29 0.0364(17) 0.049(2) 0.0310(17) -0.0050(14) -0.0015(13) -0.0144(16)
C30 0.0359(18) 0.051(2) 0.0359(18) -0.0125(16) -0.0022(14) -0.0059(16)
C31 0.044(2) 0.0408(19) 0.0390(19) -0.0092(15) -0.0076(15) -0.0080(16)
C32 0.0392(18) 0.0365(17) 0.0352(17) -0.0032(14) -0.0072(14) -0.0105(15)
C33 0.044(2) 0.0419(19) 0.0400(19) -0.0050(15) -0.0036(15) -0.0180(17)
C34 0.054(2) 0.051(2) 0.051(2) 0.0067(18) 0.0002(18) -0.024(2)
O7 0.0496(15) 0.0606(17) 0.0421(14) -0.0201(12) 0.0078(11) -0.0244(14)

loop_
_atom_type_symbol
_atom_type_description
_atom_type_scat_dispersion_real
_atom_type_scat_dispersion_imag
_atom_type_scat_source
C C 0.0181 0.0091 'International Tables Vol C Tables 4.2.6.8 and 6.1.1.4'
H H 0.0000 0.0000 'International Tables Vol C Tables 4.2.6.8 and 6.1.1.4'
N N 0.0311 0.0180 'International Tables Vol C Tables 4.2.6.8 and 6.1.1.4'
O O 0.0492 0.0322 'International Tables Vol C Tables 4.2.6.8 and 6.1.1.4'
Pd Pd 0.1215 3.9337 'International Tables Vol C Tables 4.2.6.8 and 6.1.1.4'

loop_
_geom_angle_atom_site_label_1
_geom_angle_atom_site_label_2
_geom_angle_atom_site_label_3
_geom_angle
_geom_angle_site_symmetry_3
O2 Pd1 Pd1 88.89(7) 2_676
O2 Pd1 N3 101.71(10) .
N1 Pd1 Pd1 85.01(8) 2_676
N1 Pd1 O2 96.43(10) .
N1 Pd1 N3 161.86(11) .
N2 Pd1 Pd1 87.61(7) 2_676
N2 Pd1 O2 176.00(10) .
N2 Pd1 N1 81.34(11) .
N2 Pd1 N3 80.56(10) .
N3 Pd1 Pd1 95.49(7) 2_676
C16 O2 Pd1 119.4(2) .
C4 N1 Pd1 124.6(2) .
C5 N1 Pd1 115.2(2) .
C5 N1 C4 120.2(3) .
C6 N2 Pd1 117.3(2) .
C6 N2 C10 123.8(3) .
C10 N2 Pd1 118.9(2) .
C11 N3 Pd1 112.9(2) .
C15 N3 Pd1 127.5(2) .
C15 N3 C11 119.5(3) .
H1A C1 H1B 120.0 .
C2 C1 H1A 120.0 .
C2 C1 H1B 120.0 .
C1 C2 H2 117.4 .
C1 C2 C3 125.2(4) .
C3 C2 H2 117.4 .
C2 C3 H3A 109.1 .
C2 C3 H3B 109.1 .
C2 C3 C4 112.6(3) .
H3A C3 H3B 107.8 .
C4 C3 H3A 109.1 .
C4 C3 H3B 109.1 .
N1 C4 C3 112.1(3) .
N1 C4 H4A 109.2 .
N1 C4 H4B 109.2 .
C3 C4 H4A 109.2 .
C3 C4 H4B 109.2 .
H4A C4 H4B 107.9 .
O1 C5 N1 127.7(3) .
O1 C5 C6 120.0(3) .
N1 C5 C6 112.3(3) .
N2 C6 C5 113.7(3) .
N2 C6 C7 119.5(3) .
C7 C6 C5 126.7(3) .
C6 C7 H7 120.8 .
C6 C7 C8 118.4(3) .
C8 C7 H7 120.8 .
C7 C8 H8 119.7 .
C9 C8 C7 120.6(3) .
C9 C8 H8 119.7 .
C8 C9 H9 120.7 .
C10 C9 C8 118.5(3) .
C10 C9 H9 120.7 .
N2 C10 C9 119.0(3) .
N2 C10 C11 113.3(3) .
C9 C10 C11 127.7(3) .
N3 C11 C10 114.3(3) .
N3 C11 C12 121.3(3) .
C12 C11 C10 124.4(3) .
C11 C12 H12 120.7 .
C11 C12 C13 118.6(3) .
C13 C12 H12 120.7 .
C12 C13 H13 120.2 .
C14 C13 C12 119.6(3) .
C14 C13 H13 120.2 .
C13 C14 H14 120.3 .
C13 C14 C15 119.3(3) .
C15 C14 H14 120.3 .
N3 C15 C14 121.6(3) .
N3 C15 H15 119.2 .
C14 C15 H15 119.2 .
O2 C16 C17 114.1(3) .
O3 C16 O2 124.9(3) .
O3 C16 C17 121.0(3) .
C16 C17 H17A 109.5 .
C16 C17 H17B 109.5 .
C16 C17 H17C 109.5 .
H17A C17 H17B 109.5 .
H17A C17 H17C 109.5 .
H17B C17 H17C 109.5 .
O5 Pd2 Pd2 85.18(7) 2_565
O5 Pd2 N6 105.12(11) .
N4 Pd2 Pd2 77.10(8) 2_565
N4 Pd2 O5 93.41(11) .
N4 Pd2 N6 161.47(11) .
N5 Pd2 Pd2 91.59(8) 2_565
N5 Pd2 O5 173.98(11) .
N5 Pd2 N4 80.90(11) .
N5 Pd2 N6 80.57(11) .
N6 Pd2 Pd2 103.67(7) 2_565
C33 O5 Pd2 121.9(2) .
C21 N4 Pd2 123.8(2) .
C22 N4 Pd2 115.6(2) .
C22 N4 C21 120.4(3) .
C23 N5 Pd2 117.6(2) .
C23 N5 C27 123.4(3) .
C27 N5 Pd2 119.0(2) .
C28 N6 Pd2 112.3(2) .
C32 N6 Pd2 128.6(2) .
C32 N6 C28 119.1(3) .
H18A C18 H18B 120.0 .
C19 C18 H18A 120.0 .
C19 C18 H18B 120.0 .
C18 C19 H19 117.4 .
C18 C19 C20 125.3(3) .
C20 C19 H19 117.4 .
C19 C20 H20A 109.1 .
C19 C20 H20B 109.1 .
C19 C20 C21 112.6(3) .
H20A C20 H20B 107.8 .
C21 C20 H20A 109.1 .
C21 C20 H20B 109.1 .
N4 C21 C20 109.8(3) .
N4 C21 H21A 109.7 .
N4 C21 H21B 109.7 .
C20 C21 H21A 109.7 .
C20 C21 H21B 109.7 .
H21A C21 H21B 108.2 .
O4 C22 N4 127.5(3) .
O4 C22 C23 120.0(3) .
N4 C22 C23 112.5(3) .
N5 C23 C22 113.2(3) .
N5 C23 C24 120.3(3) .
C24 C23 C22 126.5(3) .
C23 C24 H24 121.1 .
C23 C24 C25 117.9(3) .
C25 C24 H24 121.1 .
C24 C25 H25 119.6 .
C26 C25 C24 120.9(3) .
C26 C25 H25 119.6 .
C25 C26 H26 120.4 .
C25 C26 C27 119.1(3) .
C27 C26 H26 120.4 .
N5 C27 C26 118.4(3) .
N5 C27 C28 113.0(3) .
C26 C27 C28 128.6(3) .
N6 C28 C27 114.9(3) .
N6 C28 C29 121.2(3) .
C29 C28 C27 123.8(3) .
C28 C29 H29 120.6 .
C30 C29 C28 118.8(3) .
C30 C29 H29 120.6 .
C29 C30 H30 120.3 .
C31 C30 C29 119.5(3) .
C31 C30 H30 120.3 .
C30 C31 H31 120.6 .
C32 C31 C30 118.9(3) .
C32 C31 H31 120.6 .
N6 C32 C31 122.4(3) .
N6 C32 H32 118.8 .
C31 C32 H32 118.8 .
O5 C33 C34 114.6(3) .
O6 C33 O5 124.8(4) .
O6 C33 C34 120.6(3) .
C33 C34 H34A 109.5 .
C33 C34 H34B 109.5 .
C33 C34 H34C 109.5 .
H34A C34 H34B 109.5 .
H34A C34 H34C 109.5 .
H34B C34 H34C 109.5 .
H7A O7 H7B 109.5 .

loop_
_geom_bond_atom_site_label_1
_geom_bond_atom_site_label_2
_geom_bond_distance
_geom_bond_site_symmetry_2
Pd1 Pd1 3.2048(4) 2_676
Pd1 O2 2.039(2) .
Pd1 N1 2.003(3) .
Pd1 N2 1.928(3) .
Pd1 N3 2.052(3) .
O1 C5 1.240(4) .
O2 C16 1.280(4) .
O3 C16 1.232(4) .
N1 C4 1.453(4) .
N1 C5 1.341(4) .
N2 C6 1.332(4) .
N2 C10 1.341(4) .
N3 C11 1.368(4) .
N3 C15 1.337(4) .
C1 H1A 0.9500 .
C1 H1B 0.9500 .
C1 C2 1.316(5) .
C2 H2 0.9500 .
C2 C3 1.493(5) .
C3 H3A 0.9900 .
C3 H3B 0.9900 .
C3 C4 1.535(5) .
C4 H4A 0.9900 .
C4 H4B 0.9900 .
C5 C6 1.518(5) .
C6 C7 1.382(5) .
C7 H7 0.9500 .
C7 C8 1.393(5) .
C8 H8 0.9500 .
C8 C9 1.390(5) .
C9 H9 0.9500 .
C9 C10 1.386(5) .
C10 C11 1.482(4) .
C11 C12 1.385(4) .
C12 H12 0.9500 .
C12 C13 1.394(5) .
C13 H13 0.9500 .
C13 C14 1.379(5) .
C14 H14 0.9500 .
C14 C15 1.387(5) .
C15 H15 0.9500 .
C16 C17 1.516(5) .
C17 H17A 0.9800 .
C17 H17B 0.9800 .
C17 H17C 0.9800 .
Pd2 Pd2 3.2253(5) 2_565
Pd2 O5 2.032(2) .
Pd2 N4 2.007(3) .
Pd2 N5 1.922(3) .
Pd2 N6 2.064(3) .
O4 C22 1.248(4) .
O5 C33 1.286(4) .
O6 C33 1.217(5) .
N4 C21 1.465(4) .
N4 C22 1.335(4) .
N5 C23 1.346(5) .
N5 C27 1.347(4) .
N6 C28 1.365(4) .
N6 C32 1.339(4) .
C18 H18A 0.9500 .
C18 H18B 0.9500 .
C18 C19 1.307(5) .
C19 H19 0.9500 .
C19 C20 1.492(5) .
C20 H20A 0.9900 .
C20 H20B 0.9900 .
C20 C21 1.533(5) .
C21 H21A 0.9900 .
C21 H21B 0.9900 .
C22 C23 1.508(5) .
C23 C24 1.380(5) .
C24 H24 0.9500 .
C24 C25 1.400(5) .
C25 H25 0.9500 .
C25 C26 1.383(5) .
C26 H26 0.9500 .
C26 C27 1.399(5) .
C27 C28 1.478(5) .
C28 C29 1.393(5) .
C29 H29 0.9500 .
C29 C30 1.392(5) .
C30 H30 0.9500 .
C30 C31 1.386(6) .
C31 H31 0.9500 .
C31 C32 1.383(5) .
C32 H32 0.9500 .
C33 C34 1.513(5) .
C34 H34A 0.9800 .
C34 H34B 0.9800 .
C34 H34C 0.9800 .
O7 H7A 0.8696 .
O7 H7B 0.8705 .
